data_4036562
loop_
_publ_author_name
'Essig, Sebastian'
'Menche, Dirk'

_publ_section_title
;
 Stereoselective Synthesis of Isochromanones by an Asymmetric
 Ortho-Lithiation Strategy: Synthetic Access to the Isochromanone Core of
 the Ajudazols.
;
_journal_issue 5
_journal_name_full 'The Journal of organic chemistry'
_journal_page_first 1943
_journal_page_last 1966
_journal_paper_doi 10.1021/acs.joc.5b02781
_journal_volume 81
_journal_year 2016
_chemical_absolute_configuration ad
_chemical_formula_sum 'C29 H52 N O4 Si'
_chemical_formula_weight 506.81
_chemical_name_common '41 in manuscript'
_space_group_IT_number 19
_space_group_name_Hall 'P 2ac 2ab'
_space_group_name_H-M_alt 'P 21 21 21'
_symmetry_cell_setting orthorhombic
_symmetry_space_group_name_H-M 'P 21 21 21'
_atom_sites_solution_hydrogens geom
_atom_sites_solution_primary direct
_atom_sites_solution_secondary difmap
_audit_creation_method SHELXL-97
_cell_angle_alpha 90.00
_cell_angle_beta 90.00
_cell_angle_gamma 90.00
_cell_formula_units_Z 8
_cell_length_a 11.4204(8)
_cell_length_b 17.2635(13)
_cell_length_c 33.066(3)
_cell_measurement_reflns_used 6993
_cell_measurement_temperature 200(2)
_cell_measurement_theta_max 19.68
_cell_measurement_theta_min 2.17
_cell_volume 6519.2(9)
_computing_cell_refinement 'Bruker SAINT'
_computing_data_collection 'Bruker APEX2'
_computing_data_reduction 'Bruker SAINT'
_computing_molecular_graphics 'Bruker SHELXTL'
_computing_publication_material 'Bruker SHELXTL'
_computing_structure_refinement 'SHELXL-97 (Sheldrick, 2008)'
_computing_structure_solution 'SHELXS-97 (Sheldrick, 2008)'
_diffrn_ambient_temperature 200(2)
_diffrn_measured_fraction_theta_full 0.996
_diffrn_measured_fraction_theta_max 0.996
_diffrn_measurement_device_type 'Bruker APEX-II CCD'
_diffrn_measurement_method '\f and \w scans'
_diffrn_radiation_monochromator mirror
_diffrn_radiation_source 'ImuS microsource'
_diffrn_radiation_type MoK\a
_diffrn_radiation_wavelength 0.71073
_diffrn_reflns_av_R_equivalents 0.0438
_diffrn_reflns_av_sigmaI/netI 0.0409
_diffrn_reflns_limit_h_max 11
_diffrn_reflns_limit_h_min -11
_diffrn_reflns_limit_k_max 17
_diffrn_reflns_limit_k_min -17
_diffrn_reflns_limit_l_max 33
_diffrn_reflns_limit_l_min -33
_diffrn_reflns_number 28366
_diffrn_reflns_theta_full 20.83
_diffrn_reflns_theta_max 20.83
_diffrn_reflns_theta_min 1.33
_exptl_absorpt_coefficient_mu 0.101
_exptl_absorpt_correction_T_max 0.9950
_exptl_absorpt_correction_T_min 0.9732
_exptl_absorpt_correction_type multi-scan
_exptl_absorpt_process_details
;
Sheldrick, G. M. (2008). <i>SADABS</i>. University of G\"ottingen, Germany.
;
_exptl_crystal_colour colourless
_exptl_crystal_density_diffrn 1.033
_exptl_crystal_density_method 'not measured'
_exptl_crystal_description plate
_exptl_crystal_F_000 2232
_exptl_crystal_size_max 0.27
_exptl_crystal_size_mid 0.18
_exptl_crystal_size_min 0.05
_refine_diff_density_max 0.242
_refine_diff_density_min -0.179
_refine_diff_density_rms 0.033
_refine_ls_abs_structure_details 'Flack H D (1983), Acta Cryst. A39, 876-881'
_refine_ls_abs_structure_Flack 0.07(17)
_refine_ls_extinction_method none
_refine_ls_goodness_of_fit_ref 1.047
_refine_ls_hydrogen_treatment mixed
_refine_ls_matrix_type full
_refine_ls_number_parameters 649
_refine_ls_number_reflns 6816
_refine_ls_number_restraints 0
_refine_ls_restrained_S_all 1.047
_refine_ls_R_factor_all 0.0583
_refine_ls_R_factor_gt 0.0440
_refine_ls_shift/su_max 0.001
_refine_ls_shift/su_mean 0.000
_refine_ls_structure_factor_coef Fsqd
_refine_ls_weighting_details 'calc w=1/[\s^2^(Fo^2^)+(0.0450P)^2^+3.1343P] where P=(Fo^2^+2Fc^2^)/3'
_refine_ls_weighting_scheme calc
_refine_ls_wR_factor_gt 0.1004
_refine_ls_wR_factor_ref 0.1078
_reflns_number_gt 5732
_reflns_number_total 6816
_reflns_threshold_expression >2sigma(I)
_cod_data_source_file jo5b02781_si_002.cif
_cod_data_source_block se3
_cod_depositor_comments
;
The following automatic conversions were performed:

data item '_symmetry_cell_setting' value 'Orthorhombic' was changed
to 'orthorhombic' in accordance with the
/home/saulius/struct/COD-crude-data/automatic-downloads/DataCite-retrospective/ACS/depositions/lib/dictionaries/cif_core.dic
dictionary named 'cif_core.dic' version 2.4.2 last updated on
2011-04-26.

Automatic conversion script
Id: cif_fix_values 6909 2019-04-08 15:41:33Z antanas 
;
_cod_original_sg_symbol_H-M P2(1)2(1)2(1)
_cod_database_code 4036562

loop_
_symmetry_equiv_pos_as_xyz
'x, y, z'
'-x+1/2, -y, z+1/2'
'-x, y+1/2, -z+1/2'
'x+1/2, -y+1/2, -z'

loop_
_atom_site_label
_atom_site_type_symbol
_atom_site_fract_x
_atom_site_fract_y
_atom_site_fract_z
_atom_site_U_iso_or_equiv
_atom_site_adp_type
_atom_site_occupancy
_atom_site_symmetry_multiplicity
_atom_site_calc_flag
_atom_site_refinement_flags
C1_1 C -0.0703(4) 0.4872(2) 0.29219(11) 0.0345(10) Uani 1 1 d .
O1_1 O -0.0382(2) 0.55213(15) 0.30365(8) 0.0397(7) Uani 1 1 d .
N1_1 N -0.1633(3) 0.47949(18) 0.26770(9) 0.0402(9) Uani 1 1 d .
C2_1 C 0.0012(3) 0.4174(2) 0.30444(11) 0.0324(9) Uani 1 1 d .
C3_1 C -0.0427(4) 0.3581(2) 0.32909(11) 0.0366(11) Uani 1 1 d .
O3_1 O -0.1556(3) 0.35981(18) 0.34259(9) 0.0439(8) Uani 1 1 d .
H3_1 H -0.172(4) 0.405(3) 0.3532(13) 0.063(16) Uiso 1 1 d .
C4_1 C 0.0251(4) 0.2943(2) 0.33947(11) 0.0395(11) Uani 1 1 d .
C5_1 C 0.1399(4) 0.2933(2) 0.32676(12) 0.0454(12) Uani 1 1 d .
H5_1 H 0.1879 0.2504 0.3339 0.054 Uiso 1 1 calc R
C6_1 C 0.1876(4) 0.3524(2) 0.30405(12) 0.0415(11) Uani 1 1 d .
H6_1 H 0.2674 0.3501 0.2961 0.050 Uiso 1 1 calc R
C7_1 C 0.1189(4) 0.4156(2) 0.29283(11) 0.0363(10) Uani 1 1 d .
C8_1 C 0.1761(3) 0.4812(2) 0.26904(11) 0.0362(10) Uani 1 1 d .
H8_1 H 0.1144 0.5120 0.2549 0.043 Uiso 1 1 calc R
O8_1 O 0.2583(2) 0.45221(14) 0.24010(7) 0.0413(7) Uani 1 1 d .
C9_1 C 0.2459(3) 0.5344(2) 0.29778(11) 0.0381(10) Uani 1 1 d .
H9A_1 H 0.3148 0.5041 0.3077 0.046 Uiso 1 1 calc R
O9_1 O 0.1787(3) 0.55622(18) 0.33257(9) 0.0414(8) Uani 1 1 d .
H9_1 H 0.120(3) 0.558(2) 0.3257(12) 0.025(15) Uiso 1 1 d .
C10_1 C 0.2935(4) 0.6070(2) 0.27661(12) 0.0475(11) Uani 1 1 d .
H10_1 H 0.3367 0.5902 0.2518 0.057 Uiso 1 1 calc R
C11_1 C 0.1973(4) 0.6598(2) 0.26393(15) 0.0583(13) Uani 1 1 d .
H11_1 H 0.1424 0.6743 0.2841 0.070 Uiso 1 1 calc R
C12_1 C 0.1814(5) 0.6872(3) 0.22899(18) 0.0937(19) Uani 1 1 d .
H12A_1 H 0.2339 0.6744 0.2077 0.112 Uiso 1 1 calc R
H12B_1 H 0.1169 0.7205 0.2239 0.112 Uiso 1 1 calc R
C13_1 C -0.0263(4) 0.2310(2) 0.36501(14) 0.0566(13) Uani 1 1 d .
H13A_1 H -0.0349 0.2494 0.3929 0.085 Uiso 1 1 calc R
H13B_1 H 0.0257 0.1859 0.3645 0.085 Uiso 1 1 calc R
H13C_1 H -0.1032 0.2164 0.3543 0.085 Uiso 1 1 calc R
C14_1 C -0.2073(4) 0.4040(2) 0.25264(12) 0.0514(12) Uani 1 1 d .
H14_1 H -0.1553 0.3626 0.2638 0.062 Uiso 1 1 calc R
C15_1 C -0.2269(4) 0.5499(2) 0.25394(13) 0.0500(12) Uani 1 1 d .
H15_1 H -0.2933 0.5314 0.2367 0.060 Uiso 1 1 calc R
C16_1 C -0.2015(4) 0.3990(3) 0.20688(13) 0.0681(14) Uani 1 1 d .
H16A_1 H -0.1208 0.4079 0.1979 0.102 Uiso 1 1 calc R
H16B_1 H -0.2528 0.4385 0.1950 0.102 Uiso 1 1 calc R
H16C_1 H -0.2272 0.3475 0.1981 0.102 Uiso 1 1 calc R
C17_1 C -0.3313(4) 0.3886(3) 0.26811(15) 0.0670(14) Uani 1 1 d .
H17A_1 H -0.3320 0.3911 0.2977 0.101 Uiso 1 1 calc R
H17B_1 H -0.3566 0.3370 0.2594 0.101 Uiso 1 1 calc R
H17C_1 H -0.3848 0.4277 0.2572 0.101 Uiso 1 1 calc R
C18_1 C -0.2815(4) 0.5950(3) 0.28871(14) 0.0646(13) Uani 1 1 d .
H18A_1 H -0.3309 0.5603 0.3048 0.097 Uiso 1 1 calc R
H18B_1 H -0.3294 0.6373 0.2779 0.097 Uiso 1 1 calc R
H18C_1 H -0.2194 0.6165 0.3058 0.097 Uiso 1 1 calc R
C19_1 C -0.1510(4) 0.6010(3) 0.22697(14) 0.0658(14) Uani 1 1 d .
H19A_1 H -0.1192 0.5700 0.2047 0.099 Uiso 1 1 calc R
H19B_1 H -0.0864 0.6226 0.2429 0.099 Uiso 1 1 calc R
H19C_1 H -0.1985 0.6433 0.2159 0.099 Uiso 1 1 calc R
C20_1 C 0.1351(5) 0.3280(3) 0.19878(17) 0.0860(17) Uani 1 1 d .
H20A_1 H 0.0604 0.3392 0.2121 0.129 Uiso 1 1 calc R
H20B_1 H 0.1785 0.2896 0.2146 0.129 Uiso 1 1 calc R
H20C_1 H 0.1202 0.3075 0.1716 0.129 Uiso 1 1 calc R
C21_1 C 0.1388(5) 0.4937(3) 0.16710(14) 0.0893(18) Uani 1 1 d .
H21A_1 H 0.1859 0.5410 0.1651 0.134 Uiso 1 1 calc R
H21B_1 H 0.0660 0.5049 0.1816 0.134 Uiso 1 1 calc R
H21C_1 H 0.1204 0.4748 0.1399 0.134 Uiso 1 1 calc R
C22_1 C 0.3652(4) 0.3991(3) 0.16951(13) 0.0580(13) Uani 1 1 d .
C23_1 C 0.4432(4) 0.4721(3) 0.17233(16) 0.0791(16) Uani 1 1 d .
H23A_1 H 0.4038 0.5156 0.1590 0.119 Uiso 1 1 calc R
H23B_1 H 0.5183 0.4621 0.1590 0.119 Uiso 1 1 calc R
H23C_1 H 0.4568 0.4849 0.2008 0.119 Uiso 1 1 calc R
C24_1 C 0.3451(6) 0.3792(4) 0.12445(15) 0.107(2) Uani 1 1 d .
H24A_1 H 0.3050 0.4225 0.1111 0.161 Uiso 1 1 calc R
H24B_1 H 0.2969 0.3325 0.1224 0.161 Uiso 1 1 calc R
H24C_1 H 0.4207 0.3702 0.1113 0.161 Uiso 1 1 calc R
C25_1 C 0.4274(5) 0.3313(3) 0.19020(18) 0.0826(17) Uani 1 1 d .
H25A_1 H 0.3780 0.2849 0.1886 0.124 Uiso 1 1 calc R
H25B_1 H 0.4417 0.3442 0.2186 0.124 Uiso 1 1 calc R
H25C_1 H 0.5021 0.3213 0.1766 0.124 Uiso 1 1 calc R
C26_1 C 0.3798(4) 0.6494(3) 0.30423(15) 0.0654(14) Uani 1 1 d .
H26A_1 H 0.4432 0.6141 0.3119 0.098 Uiso 1 1 calc R
H26B_1 H 0.3389 0.6672 0.3286 0.098 Uiso 1 1 calc R
H26C_1 H 0.4125 0.6941 0.2899 0.098 Uiso 1 1 calc R
Si1_1 Si 0.22268(11) 0.41859(8) 0.19490(4) 0.0545(4) Uani 1 1 d .
Si1_2 Si -0.21855(13) 0.51045(7) 0.53133(4) 0.0566(4) Uani 1 1 d .
C1_2 C 0.0197(3) 0.5836(2) 0.41596(12) 0.0335(10) Uani 1 1 d .
O1_2 O -0.0539(2) 0.60224(15) 0.38956(8) 0.0400(7) Uani 1 1 d .
N1_2 N 0.0837(3) 0.63751(18) 0.43486(10) 0.0393(9) Uani 1 1 d .
C2_2 C 0.0311(3) 0.4993(2) 0.42730(11) 0.0318(9) Uani 1 1 d .
C3_2 C 0.1336(4) 0.4578(2) 0.42022(11) 0.0354(10) Uani 1 1 d .
O3_2 O 0.2279(2) 0.49138(18) 0.40211(9) 0.0465(8) Uani 1 1 d .
H3_2 H 0.216(4) 0.518(2) 0.3817(13) 0.054(16) Uiso 1 1 d .
C4_2 C 0.1463(4) 0.3812(2) 0.43336(12) 0.0409(11) Uani 1 1 d .
C5_2 C 0.0508(4) 0.3474(2) 0.45156(12) 0.0453(12) Uani 1 1 d .
H5_2 H 0.0575 0.2957 0.4611 0.054 Uiso 1 1 calc R
C6_2 C -0.0549(4) 0.3859(2) 0.45651(11) 0.0404(11) Uani 1 1 d .
H6_2 H -0.1198 0.3596 0.4681 0.048 Uiso 1 1 calc R
C7_2 C -0.0662(3) 0.4623(2) 0.44460(11) 0.0346(10) Uani 1 1 d .
C8_2 C -0.1841(3) 0.5022(2) 0.44909(11) 0.0354(10) Uani 1 1 d .
H8_2 H -0.1723 0.5596 0.4498 0.043 Uiso 1 1 calc R
O8_2 O -0.2424(2) 0.47815(14) 0.48511(7) 0.0453(7) Uani 1 1 d .
C9_2 C -0.2663(3) 0.4817(2) 0.41429(10) 0.0367(10) Uani 1 1 d .
H9A_2 H -0.2845 0.4252 0.4168 0.044 Uiso 1 1 calc R
O9_2 O -0.2116(2) 0.49269(16) 0.37558(7) 0.0396(7) Uani 1 1 d .
H9_2 H -0.147(5) 0.529(3) 0.3770(15) 0.092(18) Uiso 1 1 d .
C10_2 C -0.3831(4) 0.5247(2) 0.41519(13) 0.0480(12) Uani 1 1 d .
H10_2 H -0.4172 0.5185 0.4429 0.058 Uiso 1 1 calc R
C11_2 C -0.3689(4) 0.6090(3) 0.40742(15) 0.0595(13) Uani 1 1 d .
H11_2 H -0.3327 0.6229 0.3826 0.071 Uiso 1 1 calc R
C12_2 C -0.4006(4) 0.6653(3) 0.43074(18) 0.0811(17) Uani 1 1 d .
H12A_2 H -0.4372 0.6546 0.4559 0.097 Uiso 1 1 calc R
H12B_2 H -0.3871 0.7174 0.4227 0.097 Uiso 1 1 calc R
C13_2 C 0.2609(4) 0.3395(2) 0.42725(14) 0.0608(13) Uani 1 1 d .
H13A_2 H 0.2543 0.2864 0.4375 0.091 Uiso 1 1 calc R
H13B_2 H 0.3231 0.3667 0.4419 0.091 Uiso 1 1 calc R
H13C_2 H 0.2799 0.3383 0.3984 0.091 Uiso 1 1 calc R
C14_2 C 0.1699(4) 0.6184(3) 0.46701(13) 0.0518(12) Uani 1 1 d .
H14_2 H 0.1699 0.5609 0.4705 0.062 Uiso 1 1 calc R
C15_2 C 0.0692(4) 0.7197(2) 0.42429(14) 0.0502(12) Uani 1 1 d .
H15_2 H 0.1249 0.7489 0.4419 0.060 Uiso 1 1 calc R
C16_2 C 0.2934(4) 0.6427(3) 0.45531(16) 0.0740(15) Uani 1 1 d .
H16A_2 H 0.3148 0.6184 0.4296 0.111 Uiso 1 1 calc R
H16B_2 H 0.3484 0.6262 0.4764 0.111 Uiso 1 1 calc R
H16C_2 H 0.2966 0.6992 0.4525 0.111 Uiso 1 1 calc R
C17_2 C 0.1345(5) 0.6544(3) 0.50733(14) 0.0831(17) Uani 1 1 d .
H17A_2 H 0.0554 0.6374 0.5145 0.125 Uiso 1 1 calc R
H17B_2 H 0.1359 0.7110 0.5050 0.125 Uiso 1 1 calc R
H17C_2 H 0.1896 0.6381 0.5284 0.125 Uiso 1 1 calc R
C18_2 C 0.1047(4) 0.7374(3) 0.38109(14) 0.0639(14) Uani 1 1 d .
H18A_2 H 0.1840 0.7177 0.3762 0.096 Uiso 1 1 calc R
H18B_2 H 0.1034 0.7936 0.3768 0.096 Uiso 1 1 calc R
H18C_2 H 0.0499 0.7124 0.3624 0.096 Uiso 1 1 calc R
C19_2 C -0.0528(4) 0.7498(3) 0.43472(16) 0.0715(15) Uani 1 1 d .
H19A_2 H -0.0710 0.7374 0.4630 0.107 Uiso 1 1 calc R
H19B_2 H -0.1107 0.7253 0.4170 0.107 Uiso 1 1 calc R
H19C_2 H -0.0551 0.8061 0.4309 0.107 Uiso 1 1 calc R
C20_2 C -0.2234(5) 0.6176(3) 0.53250(15) 0.0804(16) Uani 1 1 d .
H20A_2 H -0.2993 0.6355 0.5223 0.121 Uiso 1 1 calc R
H20B_2 H -0.1607 0.6385 0.5154 0.121 Uiso 1 1 calc R
H20C_2 H -0.2127 0.6357 0.5604 0.121 Uiso 1 1 calc R
C21_2 C -0.0741(5) 0.4778(3) 0.55073(16) 0.0930(19) Uani 1 1 d .
H21A_2 H -0.0115 0.5020 0.5348 0.140 Uiso 1 1 calc R
H21B_2 H -0.0684 0.4213 0.5484 0.140 Uiso 1 1 calc R
H21C_2 H -0.0661 0.4929 0.5792 0.140 Uiso 1 1 calc R
C22_2 C -0.3406(7) 0.4670(3) 0.56069(17) 0.099(2) Uani 1 1 d .
C23_2 C -0.3384(9) 0.3786(4) 0.5541(2) 0.201(5) Uani 1 1 d .
H23A_2 H -0.2634 0.3577 0.5635 0.302 Uiso 1 1 calc R
H23B_2 H -0.3479 0.3673 0.5252 0.302 Uiso 1 1 calc R
H23C_2 H -0.4024 0.3546 0.5693 0.302 Uiso 1 1 calc R
C24_2 C -0.3210(7) 0.4836(4) 0.60681(16) 0.146(3) Uani 1 1 d .
H24A_2 H -0.2481 0.4590 0.6157 0.219 Uiso 1 1 calc R
H24B_2 H -0.3867 0.4625 0.6224 0.219 Uiso 1 1 calc R
H24C_2 H -0.3161 0.5396 0.6112 0.219 Uiso 1 1 calc R
C25_2 C -0.4568(6) 0.5007(5) 0.5473(2) 0.156(3) Uani 1 1 d .
H25A_2 H -0.4561 0.5569 0.5514 0.235 Uiso 1 1 calc R
H25B_2 H -0.5201 0.4777 0.5633 0.235 Uiso 1 1 calc R
H25C_2 H -0.4693 0.4894 0.5186 0.235 Uiso 1 1 calc R
C26_2 C -0.4689(4) 0.4886(3) 0.38490(15) 0.0664(14) Uani 1 1 d .
H26A_2 H -0.5434 0.5167 0.3858 0.100 Uiso 1 1 calc R
H26B_2 H -0.4822 0.4342 0.3920 0.100 Uiso 1 1 calc R
H26C_2 H -0.4359 0.4918 0.3576 0.100 Uiso 1 1 calc R
C31 C 0.7481(12) 0.1417(8) 0.4468(5) 0.260(9) Uani 1 1 d .
H31A H 0.8039 0.1458 0.4692 0.390 Uiso 1 1 calc R
H31B H 0.7900 0.1285 0.4219 0.390 Uiso 1 1 calc R
H31C H 0.6906 0.1011 0.4528 0.390 Uiso 1 1 calc R
C32 C 0.6913(13) 0.2115(10) 0.4418(5) 0.253(8) Uani 1 1 d .
H32A H 0.7536 0.2505 0.4377 0.304 Uiso 1 1 calc R
H32B H 0.6551 0.2235 0.4683 0.304 Uiso 1 1 calc R
C33 C 0.6034(15) 0.2281(9) 0.4121(5) 0.286(10) Uani 1 1 d .
H33A H 0.5310 0.2162 0.4274 0.343 Uiso 1 1 calc R
H33B H 0.6065 0.2854 0.4113 0.343 Uiso 1 1 calc R
C34 C 0.5734(11) 0.2134(8) 0.3781(4) 0.202(6) Uani 1 1 d .
H34A H 0.5593 0.1569 0.3799 0.243 Uiso 1 1 calc R
H34B H 0.6483 0.2182 0.3633 0.243 Uiso 1 1 calc R
C35 C 0.4976(13) 0.2339(8) 0.3503(4) 0.235(7) Uani 1 1 d .
H35A H 0.5180 0.2884 0.3442 0.282 Uiso 1 1 calc R
H35B H 0.4220 0.2362 0.3649 0.282 Uiso 1 1 calc R
C36 C 0.4697(7) 0.2030(5) 0.3136(3) 0.169(4) Uani 1 1 d .
H36A H 0.4104 0.2354 0.3005 0.254 Uiso 1 1 calc R
H36B H 0.4387 0.1506 0.3174 0.254 Uiso 1 1 calc R
H36C H 0.5400 0.2009 0.2966 0.254 Uiso 1 1 calc R

loop_
_atom_site_aniso_label
_atom_site_aniso_U_11
_atom_site_aniso_U_22
_atom_site_aniso_U_33
_atom_site_aniso_U_23
_atom_site_aniso_U_13
_atom_site_aniso_U_12
C1_1 0.036(3) 0.036(3) 0.032(2) 0.002(2) 0.005(2) 0.003(2)
O1_1 0.0459(18) 0.0295(17) 0.0438(17) -0.0017(14) 0.0020(14) 0.0021(14)
N1_1 0.042(2) 0.037(2) 0.042(2) 0.0033(17) -0.0034(18) 0.0038(17)
C2_1 0.042(3) 0.026(2) 0.029(2) -0.0046(19) -0.003(2) 0.001(2)
C3_1 0.051(3) 0.029(3) 0.030(2) -0.010(2) -0.001(2) -0.003(2)
O3_1 0.052(2) 0.035(2) 0.0444(18) -0.0005(15) 0.0063(16) -0.0064(15)
C4_1 0.062(3) 0.027(3) 0.030(2) -0.0009(19) -0.005(2) -0.002(2)
C5_1 0.064(4) 0.029(3) 0.043(3) 0.000(2) -0.009(3) 0.010(2)
C6_1 0.044(3) 0.038(3) 0.042(3) -0.006(2) -0.003(2) 0.009(2)
C7_1 0.043(3) 0.037(3) 0.030(2) -0.0022(19) -0.004(2) 0.002(2)
C8_1 0.035(2) 0.041(2) 0.033(2) -0.003(2) 0.000(2) 0.005(2)
O8_1 0.0400(17) 0.0479(16) 0.0359(15) -0.0042(12) 0.0017(13) 0.0051(13)
C9_1 0.039(3) 0.040(2) 0.034(2) 0.0010(19) 0.000(2) 0.004(2)
O9_1 0.037(2) 0.0474(19) 0.039(2) -0.0034(14) -0.0020(18) -0.0035(16)
C10_1 0.052(3) 0.047(3) 0.044(3) 0.004(2) 0.005(2) -0.007(2)
C11_1 0.075(4) 0.043(3) 0.057(3) 0.019(2) -0.008(3) -0.012(3)
C12_1 0.111(5) 0.078(4) 0.093(5) 0.018(4) -0.019(4) -0.014(4)
C13_1 0.075(4) 0.037(3) 0.058(3) 0.007(2) -0.009(3) -0.001(2)
C14_1 0.056(3) 0.050(3) 0.048(3) -0.002(2) -0.017(2) -0.008(2)
C15_1 0.043(3) 0.053(3) 0.054(3) 0.016(2) -0.002(2) 0.009(2)
C16_1 0.080(4) 0.073(3) 0.051(3) -0.010(2) -0.012(3) 0.000(3)
C17_1 0.055(3) 0.069(3) 0.077(4) 0.005(3) -0.014(3) -0.018(3)
C18_1 0.057(3) 0.060(3) 0.077(3) 0.010(3) 0.006(3) 0.023(3)
C19_1 0.065(3) 0.064(3) 0.068(3) 0.031(3) 0.003(3) 0.013(3)
C20_1 0.076(4) 0.100(4) 0.082(4) -0.028(3) 0.000(3) -0.028(3)
C21_1 0.086(4) 0.127(5) 0.055(3) -0.006(3) -0.018(3) 0.047(4)
C22_1 0.060(3) 0.073(3) 0.041(3) -0.008(2) 0.004(2) 0.009(3)
C23_1 0.068(4) 0.088(4) 0.081(4) 0.008(3) 0.015(3) -0.012(3)
C24_1 0.115(5) 0.154(6) 0.052(3) -0.037(4) 0.008(3) 0.025(5)
C25_1 0.068(4) 0.072(4) 0.108(5) -0.006(3) -0.002(3) 0.023(3)
C26_1 0.058(3) 0.061(3) 0.077(3) 0.003(3) -0.003(3) -0.017(3)
Si1_1 0.0533(8) 0.0696(9) 0.0405(7) -0.0096(6) -0.0046(6) 0.0104(7)
Si1_2 0.0841(10) 0.0435(7) 0.0422(7) -0.0006(6) 0.0144(7) 0.0079(8)
C1_2 0.029(2) 0.043(3) 0.029(2) -0.001(2) 0.007(2) -0.001(2)
O1_2 0.0400(17) 0.0357(16) 0.0444(17) 0.0000(14) -0.0038(15) -0.0048(14)
N1_2 0.044(2) 0.035(2) 0.039(2) -0.0039(17) -0.0053(18) -0.0089(17)
C2_2 0.035(3) 0.032(2) 0.028(2) -0.0023(18) -0.0042(19) -0.003(2)
C3_2 0.034(3) 0.043(3) 0.029(2) -0.003(2) 0.002(2) -0.003(2)
O3_2 0.0375(19) 0.0572(19) 0.0448(18) 0.0072(17) 0.0015(16) 0.0017(16)
C4_2 0.044(3) 0.042(3) 0.036(2) -0.004(2) -0.001(2) 0.011(2)
C5_2 0.057(3) 0.035(3) 0.044(3) 0.003(2) -0.004(2) 0.014(3)
C6_2 0.045(3) 0.039(3) 0.037(3) 0.001(2) 0.004(2) -0.003(2)
C7_2 0.039(3) 0.032(3) 0.033(2) -0.0057(19) 0.001(2) -0.001(2)
C8_2 0.036(3) 0.032(2) 0.037(2) -0.0012(19) 0.008(2) -0.002(2)
O8_2 0.0536(18) 0.0443(16) 0.0381(16) 0.0028(13) 0.0171(14) -0.0005(14)
C9_2 0.038(3) 0.034(2) 0.037(2) 0.0010(19) 0.006(2) -0.002(2)
O9_2 0.0368(17) 0.0446(17) 0.0373(16) -0.0024(14) 0.0032(14) -0.0044(15)
C10_2 0.039(3) 0.045(3) 0.059(3) 0.001(2) 0.008(2) 0.000(2)
C11_2 0.049(3) 0.062(4) 0.067(3) -0.006(3) 0.003(3) 0.010(3)
C12_2 0.072(4) 0.064(4) 0.107(5) -0.009(4) 0.008(3) 0.005(3)
C13_2 0.061(3) 0.053(3) 0.068(3) 0.000(2) -0.002(3) 0.022(3)
C14_2 0.058(3) 0.050(3) 0.048(3) -0.005(2) -0.012(2) -0.011(2)
C15_2 0.060(3) 0.028(3) 0.062(3) -0.006(2) 0.002(3) -0.012(2)
C16_2 0.060(4) 0.072(3) 0.090(4) -0.008(3) -0.020(3) -0.013(3)
C17_2 0.115(5) 0.087(4) 0.047(3) -0.012(3) -0.009(3) -0.023(4)
C18_2 0.074(4) 0.049(3) 0.068(4) 0.011(3) 0.007(3) -0.014(3)
C19_2 0.079(4) 0.041(3) 0.094(4) -0.008(3) 0.010(3) 0.006(3)
C20_2 0.119(5) 0.055(3) 0.068(3) -0.012(3) 0.011(3) 0.001(3)
C21_2 0.111(5) 0.097(4) 0.071(4) -0.018(3) -0.019(3) 0.035(4)
C22_2 0.155(7) 0.077(4) 0.064(4) -0.004(3) 0.059(4) -0.011(4)
C23_2 0.373(14) 0.085(5) 0.146(7) -0.018(5) 0.155(8) -0.093(7)
C24_2 0.227(9) 0.151(7) 0.061(4) 0.001(4) 0.071(5) -0.015(6)
C25_2 0.096(6) 0.232(10) 0.141(7) -0.031(7) 0.068(5) -0.032(6)
C26_2 0.039(3) 0.082(4) 0.078(3) 0.000(3) -0.004(3) -0.003(3)
C31 0.217(14) 0.276(17) 0.287(17) 0.005(14) 0.128(12) 0.074(12)
C32 0.183(14) 0.38(2) 0.198(14) -0.082(17) 0.059(11) -0.107(15)
C33 0.33(2) 0.322(19) 0.202(16) 0.039(15) -0.064(15) -0.221(17)
C34 0.193(11) 0.292(15) 0.121(9) -0.040(10) -0.018(8) -0.105(11)
C35 0.282(18) 0.249(14) 0.175(12) -0.099(11) -0.044(12) 0.025(13)
C36 0.114(7) 0.151(8) 0.243(12) 0.010(8) 0.003(8) 0.028(6)

loop_
_atom_type_symbol
_atom_type_description
_atom_type_scat_dispersion_real
_atom_type_scat_dispersion_imag
_atom_type_scat_source
C C 0.0033 0.0016 'International Tables Vol C Tables 4.2.6.8 and 6.1.1.4'
H H 0.0000 0.0000 'International Tables Vol C Tables 4.2.6.8 and 6.1.1.4'
N N 0.0061 0.0033 'International Tables Vol C Tables 4.2.6.8 and 6.1.1.4'
O O 0.0106 0.0060 'International Tables Vol C Tables 4.2.6.8 and 6.1.1.4'
Si Si 0.0817 0.0704 'International Tables Vol C Tables 4.2.6.8 and 6.1.1.4'

loop_
_geom_angle_atom_site_label_1
_geom_angle_atom_site_label_2
_geom_angle_atom_site_label_3
_geom_angle
O1_1 C1_1 N1_1 120.6(3)
O1_1 C1_1 C2_1 118.7(3)
N1_1 C1_1 C2_1 120.7(4)
C1_1 N1_1 C14_1 123.9(3)
C1_1 N1_1 C15_1 119.3(3)
C14_1 N1_1 C15_1 116.8(3)
C7_1 C2_1 C3_1 119.1(4)
C7_1 C2_1 C1_1 117.7(3)
C3_1 C2_1 C1_1 123.1(4)
O3_1 C3_1 C4_1 117.5(4)
O3_1 C3_1 C2_1 120.8(4)
C4_1 C3_1 C2_1 121.6(4)
C3_1 O3_1 H3_1 111(3)
C5_1 C4_1 C3_1 117.7(4)
C5_1 C4_1 C13_1 122.3(4)
C3_1 C4_1 C13_1 119.9(4)
C4_1 C5_1 C6_1 122.2(4)
C4_1 C5_1 H5_1 118.9
C6_1 C5_1 H5_1 118.9
C5_1 C6_1 C7_1 120.2(4)
C5_1 C6_1 H6_1 119.9
C7_1 C6_1 H6_1 119.9
C6_1 C7_1 C2_1 119.1(4)
C6_1 C7_1 C8_1 118.5(4)
C2_1 C7_1 C8_1 122.4(3)
O8_1 C8_1 C7_1 111.5(3)
O8_1 C8_1 C9_1 106.3(3)
C7_1 C8_1 C9_1 110.2(3)
O8_1 C8_1 H8_1 109.6
C7_1 C8_1 H8_1 109.6
C9_1 C8_1 H8_1 109.6
C8_1 O8_1 Si1_1 124.4(2)
O9_1 C9_1 C10_1 109.9(3)
O9_1 C9_1 C8_1 112.0(3)
C10_1 C9_1 C8_1 112.8(3)
O9_1 C9_1 H9A_1 107.3
C10_1 C9_1 H9A_1 107.3
C8_1 C9_1 H9A_1 107.3
C9_1 O9_1 H9_1 105(3)
C11_1 C10_1 C26_1 110.5(4)
C11_1 C10_1 C9_1 111.5(3)
C26_1 C10_1 C9_1 110.3(3)
C11_1 C10_1 H10_1 108.1
C26_1 C10_1 H10_1 108.1
C9_1 C10_1 H10_1 108.1
C12_1 C11_1 C10_1 126.4(5)
C12_1 C11_1 H11_1 116.8
C10_1 C11_1 H11_1 116.8
C11_1 C12_1 H12A_1 120.0
C11_1 C12_1 H12B_1 120.0
H12A_1 C12_1 H12B_1 120.0
C4_1 C13_1 H13A_1 109.5
C4_1 C13_1 H13B_1 109.5
H13A_1 C13_1 H13B_1 109.5
C4_1 C13_1 H13C_1 109.5
H13A_1 C13_1 H13C_1 109.5
H13B_1 C13_1 H13C_1 109.5
N1_1 C14_1 C16_1 111.7(4)
N1_1 C14_1 C17_1 110.8(4)
C16_1 C14_1 C17_1 111.4(4)
N1_1 C14_1 H14_1 107.6
C16_1 C14_1 H14_1 107.6
C17_1 C14_1 H14_1 107.6
N1_1 C15_1 C18_1 112.8(3)
N1_1 C15_1 C19_1 112.0(3)
C18_1 C15_1 C19_1 112.3(4)
N1_1 C15_1 H15_1 106.4
C18_1 C15_1 H15_1 106.4
C19_1 C15_1 H15_1 106.4
C14_1 C16_1 H16A_1 109.5
C14_1 C16_1 H16B_1 109.5
H16A_1 C16_1 H16B_1 109.5
C14_1 C16_1 H16C_1 109.5
H16A_1 C16_1 H16C_1 109.5
H16B_1 C16_1 H16C_1 109.5
C14_1 C17_1 H17A_1 109.5
C14_1 C17_1 H17B_1 109.5
H17A_1 C17_1 H17B_1 109.5
C14_1 C17_1 H17C_1 109.5
H17A_1 C17_1 H17C_1 109.5
H17B_1 C17_1 H17C_1 109.5
C15_1 C18_1 H18A_1 109.5
C15_1 C18_1 H18B_1 109.5
H18A_1 C18_1 H18B_1 109.5
C15_1 C18_1 H18C_1 109.5
H18A_1 C18_1 H18C_1 109.5
H18B_1 C18_1 H18C_1 109.5
C15_1 C19_1 H19A_1 109.5
C15_1 C19_1 H19B_1 109.5
H19A_1 C19_1 H19B_1 109.5
C15_1 C19_1 H19C_1 109.5
H19A_1 C19_1 H19C_1 109.5
H19B_1 C19_1 H19C_1 109.5
Si1_1 C20_1 H20A_1 109.5
Si1_1 C20_1 H20B_1 109.5
H20A_1 C20_1 H20B_1 109.5
Si1_1 C20_1 H20C_1 109.5
H20A_1 C20_1 H20C_1 109.5
H20B_1 C20_1 H20C_1 109.5
Si1_1 C21_1 H21A_1 109.5
Si1_1 C21_1 H21B_1 109.5
H21A_1 C21_1 H21B_1 109.5
Si1_1 C21_1 H21C_1 109.5
H21A_1 C21_1 H21C_1 109.5
H21B_1 C21_1 H21C_1 109.5
C25_1 C22_1 C24_1 109.3(4)
C25_1 C22_1 C23_1 109.2(4)
C24_1 C22_1 C23_1 108.9(4)
C25_1 C22_1 Si1_1 110.0(3)
C24_1 C22_1 Si1_1 110.2(3)
C23_1 C22_1 Si1_1 109.2(3)
C22_1 C23_1 H23A_1 109.5
C22_1 C23_1 H23B_1 109.5
H23A_1 C23_1 H23B_1 109.5
C22_1 C23_1 H23C_1 109.5
H23A_1 C23_1 H23C_1 109.5
H23B_1 C23_1 H23C_1 109.5
C22_1 C24_1 H24A_1 109.5
C22_1 C24_1 H24B_1 109.5
H24A_1 C24_1 H24B_1 109.5
C22_1 C24_1 H24C_1 109.5
H24A_1 C24_1 H24C_1 109.5
H24B_1 C24_1 H24C_1 109.5
C22_1 C25_1 H25A_1 109.5
C22_1 C25_1 H25B_1 109.5
H25A_1 C25_1 H25B_1 109.5
C22_1 C25_1 H25C_1 109.5
H25A_1 C25_1 H25C_1 109.5
H25B_1 C25_1 H25C_1 109.5
C10_1 C26_1 H26A_1 109.5
C10_1 C26_1 H26B_1 109.5
H26A_1 C26_1 H26B_1 109.5
C10_1 C26_1 H26C_1 109.5
H26A_1 C26_1 H26C_1 109.5
H26B_1 C26_1 H26C_1 109.5
O8_1 Si1_1 C21_1 109.2(2)
O8_1 Si1_1 C20_1 111.4(2)
C21_1 Si1_1 C20_1 110.1(3)
O8_1 Si1_1 C22_1 104.83(18)
C21_1 Si1_1 C22_1 110.7(2)
C20_1 Si1_1 C22_1 110.4(2)
O8_2 Si1_2 C20_2 110.62(19)
O8_2 Si1_2 C22_2 102.9(2)
C20_2 Si1_2 C22_2 111.8(3)
O8_2 Si1_2 C21_2 111.3(2)
C20_2 Si1_2 C21_2 108.8(3)
C22_2 Si1_2 C21_2 111.3(3)
O1_2 C1_2 N1_2 120.8(4)
O1_2 C1_2 C2_2 118.6(3)
N1_2 C1_2 C2_2 120.5(4)
C1_2 N1_2 C15_2 119.9(3)
C1_2 N1_2 C14_2 122.8(3)
C15_2 N1_2 C14_2 117.3(3)
C3_2 C2_2 C7_2 120.0(3)
C3_2 C2_2 C1_2 121.8(3)
C7_2 C2_2 C1_2 118.2(3)
O3_2 C3_2 C2_2 121.4(3)
O3_2 C3_2 C4_2 117.2(4)
C2_2 C3_2 C4_2 121.4(4)
C3_2 O3_2 H3_2 118(3)
C5_2 C4_2 C3_2 117.0(4)
C5_2 C4_2 C13_2 123.0(4)
C3_2 C4_2 C13_2 120.0(4)
C4_2 C5_2 C6_2 122.5(4)
C4_2 C5_2 H5_2 118.7
C6_2 C5_2 H5_2 118.7
C7_2 C6_2 C5_2 120.3(4)
C7_2 C6_2 H6_2 119.9
C5_2 C6_2 H6_2 119.9
C6_2 C7_2 C2_2 118.5(4)
C6_2 C7_2 C8_2 119.2(4)
C2_2 C7_2 C8_2 122.3(3)
O8_2 C8_2 C7_2 111.3(3)
O8_2 C8_2 C9_2 105.9(3)
C7_2 C8_2 C9_2 111.4(3)
O8_2 C8_2 H8_2 109.4
C7_2 C8_2 H8_2 109.4
C9_2 C8_2 H8_2 109.4
C8_2 O8_2 Si1_2 126.8(2)
O9_2 C9_2 C8_2 111.9(3)
O9_2 C9_2 C10_2 109.4(3)
C8_2 C9_2 C10_2 114.1(3)
O9_2 C9_2 H9A_2 107.0
C8_2 C9_2 H9A_2 107.0
C10_2 C9_2 H9A_2 107.0
C9_2 O9_2 H9_2 112(3)
C11_2 C10_2 C9_2 112.2(3)
C11_2 C10_2 C26_2 110.8(4)
C9_2 C10_2 C26_2 110.3(3)
C11_2 C10_2 H10_2 107.8
C9_2 C10_2 H10_2 107.8
C26_2 C10_2 H10_2 107.8
C12_2 C11_2 C10_2 127.1(5)
C12_2 C11_2 H11_2 116.5
C10_2 C11_2 H11_2 116.5
C11_2 C12_2 H12A_2 120.0
C11_2 C12_2 H12B_2 120.0
H12A_2 C12_2 H12B_2 120.0
C4_2 C13_2 H13A_2 109.5
C4_2 C13_2 H13B_2 109.5
H13A_2 C13_2 H13B_2 109.5
C4_2 C13_2 H13C_2 109.5
H13A_2 C13_2 H13C_2 109.5
H13B_2 C13_2 H13C_2 109.5
N1_2 C14_2 C16_2 111.8(4)
N1_2 C14_2 C17_2 111.1(4)
C16_2 C14_2 C17_2 110.8(4)
N1_2 C14_2 H14_2 107.7
C16_2 C14_2 H14_2 107.7
C17_2 C14_2 H14_2 107.7
N1_2 C15_2 C18_2 112.9(3)
N1_2 C15_2 C19_2 112.2(3)
C18_2 C15_2 C19_2 112.9(4)
N1_2 C15_2 H15_2 106.1
C18_2 C15_2 H15_2 106.1
C19_2 C15_2 H15_2 106.1
C14_2 C16_2 H16A_2 109.5
C14_2 C16_2 H16B_2 109.5
H16A_2 C16_2 H16B_2 109.5
C14_2 C16_2 H16C_2 109.5
H16A_2 C16_2 H16C_2 109.5
H16B_2 C16_2 H16C_2 109.5
C14_2 C17_2 H17A_2 109.5
C14_2 C17_2 H17B_2 109.5
H17A_2 C17_2 H17B_2 109.5
C14_2 C17_2 H17C_2 109.5
H17A_2 C17_2 H17C_2 109.5
H17B_2 C17_2 H17C_2 109.5
C15_2 C18_2 H18A_2 109.5
C15_2 C18_2 H18B_2 109.5
H18A_2 C18_2 H18B_2 109.5
C15_2 C18_2 H18C_2 109.5
H18A_2 C18_2 H18C_2 109.5
H18B_2 C18_2 H18C_2 109.5
C15_2 C19_2 H19A_2 109.5
C15_2 C19_2 H19B_2 109.5
H19A_2 C19_2 H19B_2 109.5
C15_2 C19_2 H19C_2 109.5
H19A_2 C19_2 H19C_2 109.5
H19B_2 C19_2 H19C_2 109.5
Si1_2 C20_2 H20A_2 109.5
Si1_2 C20_2 H20B_2 109.5
H20A_2 C20_2 H20B_2 109.5
Si1_2 C20_2 H20C_2 109.5
H20A_2 C20_2 H20C_2 109.5
H20B_2 C20_2 H20C_2 109.5
Si1_2 C21_2 H21A_2 109.5
Si1_2 C21_2 H21B_2 109.5
H21A_2 C21_2 H21B_2 109.5
Si1_2 C21_2 H21C_2 109.5
H21A_2 C21_2 H21C_2 109.5
H21B_2 C21_2 H21C_2 109.5
C25_2 C22_2 C23_2 110.7(7)
C25_2 C22_2 C24_2 109.8(6)
C23_2 C22_2 C24_2 108.5(6)
C25_2 C22_2 Si1_2 110.5(4)
C23_2 C22_2 Si1_2 108.3(5)
C24_2 C22_2 Si1_2 109.1(5)
C22_2 C23_2 H23A_2 109.5
C22_2 C23_2 H23B_2 109.5
H23A_2 C23_2 H23B_2 109.5
C22_2 C23_2 H23C_2 109.5
H23A_2 C23_2 H23C_2 109.5
H23B_2 C23_2 H23C_2 109.5
C22_2 C24_2 H24A_2 109.5
C22_2 C24_2 H24B_2 109.5
H24A_2 C24_2 H24B_2 109.5
C22_2 C24_2 H24C_2 109.5
H24A_2 C24_2 H24C_2 109.5
H24B_2 C24_2 H24C_2 109.5
C22_2 C25_2 H25A_2 109.5
C22_2 C25_2 H25B_2 109.5
H25A_2 C25_2 H25B_2 109.5
C22_2 C25_2 H25C_2 109.5
H25A_2 C25_2 H25C_2 109.5
H25B_2 C25_2 H25C_2 109.5
C10_2 C26_2 H26A_2 109.5
C10_2 C26_2 H26B_2 109.5
H26A_2 C26_2 H26B_2 109.5
C10_2 C26_2 H26C_2 109.5
H26A_2 C26_2 H26C_2 109.5
H26B_2 C26_2 H26C_2 109.5
C32 C31 H31A 109.5
C32 C31 H31B 109.5
H31A C31 H31B 109.5
C32 C31 H31C 109.5
H31A C31 H31C 109.5
H31B C31 H31C 109.5
C31 C32 C33 125.8(17)
C31 C32 H32A 105.9
C33 C32 H32A 105.9
C31 C32 H32B 105.9
C33 C32 H32B 105.9
H32A C32 H32B 106.2
C34 C33 C32 143(2)
C34 C33 H33A 101.2
C32 C33 H33A 101.2
C34 C33 H33B 101.2
C32 C33 H33B 101.2
H33A C33 H33B 104.5
C33 C34 C35 141.9(17)
C33 C34 H34A 101.5
C35 C34 H34A 101.5
C33 C34 H34B 101.5
C35 C34 H34B 101.5
H34A C34 H34B 104.6
C34 C35 C36 132.3(13)
C34 C35 H35A 104.2
C36 C35 H35A 104.2
C34 C35 H35B 104.2
C36 C35 H35B 104.2
H35A C35 H35B 105.5
C35 C36 H36A 109.5
C35 C36 H36B 109.5
H36A C36 H36B 109.5
C35 C36 H36C 109.5
H36A C36 H36C 109.5
H36B C36 H36C 109.5

loop_
_geom_bond_atom_site_label_1
_geom_bond_atom_site_label_2
_geom_bond_distance
C1_1 O1_1 1.238(4)
C1_1 N1_1 1.343(5)
C1_1 C2_1 1.511(5)
N1_1 C14_1 1.483(5)
N1_1 C15_1 1.488(5)
C2_1 C7_1 1.398(5)
C2_1 C3_1 1.402(5)
C3_1 O3_1 1.366(5)
C3_1 C4_1 1.389(5)
O3_1 H3_1 0.87(5)
C4_1 C5_1 1.377(6)
C4_1 C13_1 1.500(6)
C5_1 C6_1 1.380(5)
C5_1 H5_1 0.9500
C6_1 C7_1 1.393(5)
C6_1 H6_1 0.9500
C7_1 C8_1 1.526(5)
C8_1 O8_1 1.431(4)
C8_1 C9_1 1.543(5)
C8_1 H8_1 1.0000
O8_1 Si1_1 1.654(3)
C9_1 O9_1 1.433(5)
C9_1 C10_1 1.536(5)
C9_1 H9A_1 1.0000
O9_1 H9_1 0.70(4)
C10_1 C11_1 1.488(6)
C10_1 C26_1 1.530(6)
C10_1 H10_1 1.0000
C11_1 C12_1 1.262(6)
C11_1 H11_1 0.9500
C12_1 H12A_1 0.9500
C12_1 H12B_1 0.9500
C13_1 H13A_1 0.9800
C13_1 H13B_1 0.9800
C13_1 H13C_1 0.9800
C14_1 C16_1 1.517(6)
C14_1 C17_1 1.529(6)
C14_1 H14_1 1.0000
C15_1 C18_1 1.522(6)
C15_1 C19_1 1.525(6)
C15_1 H15_1 1.0000
C16_1 H16A_1 0.9800
C16_1 H16B_1 0.9800
C16_1 H16C_1 0.9800
C17_1 H17A_1 0.9800
C17_1 H17B_1 0.9800
C17_1 H17C_1 0.9800
C18_1 H18A_1 0.9800
C18_1 H18B_1 0.9800
C18_1 H18C_1 0.9800
C19_1 H19A_1 0.9800
C19_1 H19B_1 0.9800
C19_1 H19C_1 0.9800
C20_1 Si1_1 1.861(5)
C20_1 H20A_1 0.9800
C20_1 H20B_1 0.9800
C20_1 H20C_1 0.9800
C21_1 Si1_1 1.856(5)
C21_1 H21A_1 0.9800
C21_1 H21B_1 0.9800
C21_1 H21C_1 0.9800
C22_1 C25_1 1.530(7)
C22_1 C24_1 1.546(6)
C22_1 C23_1 1.547(6)
C22_1 Si1_1 1.862(5)
C23_1 H23A_1 0.9800
C23_1 H23B_1 0.9800
C23_1 H23C_1 0.9800
C24_1 H24A_1 0.9800
C24_1 H24B_1 0.9800
C24_1 H24C_1 0.9800
C25_1 H25A_1 0.9800
C25_1 H25B_1 0.9800
C25_1 H25C_1 0.9800
C26_1 H26A_1 0.9800
C26_1 H26B_1 0.9800
C26_1 H26C_1 0.9800
Si1_2 O8_2 1.650(3)
Si1_2 C20_2 1.851(4)
Si1_2 C22_2 1.857(6)
Si1_2 C21_2 1.858(5)
C1_2 O1_2 1.254(4)
C1_2 N1_2 1.339(5)
C1_2 C2_2 1.508(5)
N1_2 C15_2 1.470(5)
N1_2 C14_2 1.486(5)
C2_2 C3_2 1.392(5)
C2_2 C7_2 1.403(5)
C3_2 O3_2 1.362(5)
C3_2 C4_2 1.399(5)
O3_2 H3_2 0.82(4)
C4_2 C5_2 1.376(6)
C4_2 C13_2 1.508(5)
C5_2 C6_2 1.387(5)
C5_2 H5_2 0.9500
C6_2 C7_2 1.382(5)
C6_2 H6_2 0.9500
C7_2 C8_2 1.521(5)
C8_2 O8_2 1.426(4)
C8_2 C9_2 1.527(5)
C8_2 H8_2 1.0000
C9_2 O9_2 1.437(4)
C9_2 C10_2 1.527(5)
C9_2 H9A_2 1.0000
O9_2 H9_2 0.96(5)
C10_2 C11_2 1.485(6)
C10_2 C26_2 1.534(6)
C10_2 H10_2 1.0000
C11_2 C12_2 1.292(6)
C11_2 H11_2 0.9500
C12_2 H12A_2 0.9500
C12_2 H12B_2 0.9500
C13_2 H13A_2 0.9800
C13_2 H13B_2 0.9800
C13_2 H13C_2 0.9800
C14_2 C16_2 1.522(6)
C14_2 C17_2 1.525(6)
C14_2 H14_2 1.0000
C15_2 C18_2 1.517(6)
C15_2 C19_2 1.527(6)
C15_2 H15_2 1.0000
C16_2 H16A_2 0.9800
C16_2 H16B_2 0.9800
C16_2 H16C_2 0.9800
C17_2 H17A_2 0.9800
C17_2 H17B_2 0.9800
C17_2 H17C_2 0.9800
C18_2 H18A_2 0.9800
C18_2 H18B_2 0.9800
C18_2 H18C_2 0.9800
C19_2 H19A_2 0.9800
C19_2 H19B_2 0.9800
C19_2 H19C_2 0.9800
C20_2 H20A_2 0.9800
C20_2 H20B_2 0.9800
C20_2 H20C_2 0.9800
C21_2 H21A_2 0.9800
C21_2 H21B_2 0.9800
C21_2 H21C_2 0.9800
C22_2 C25_2 1.515(9)
C22_2 C23_2 1.541(8)
C22_2 C24_2 1.568(8)
C23_2 H23A_2 0.9800
C23_2 H23B_2 0.9800
C23_2 H23C_2 0.9800
C24_2 H24A_2 0.9800
C24_2 H24B_2 0.9800
C24_2 H24C_2 0.9800
C25_2 H25A_2 0.9800
C25_2 H25B_2 0.9800
C25_2 H25C_2 0.9800
C26_2 H26A_2 0.9800
C26_2 H26B_2 0.9800
C26_2 H26C_2 0.9800
C31 C32 1.378(18)
C31 H31A 0.9800
C31 H31B 0.9800
C31 H31C 0.9800
C32 C33 1.433(18)
C32 H32A 0.9900
C32 H32B 0.9900
C33 C34 1.203(13)
C33 H33A 0.9900
C33 H33B 0.9900
C34 C35 1.312(14)
C34 H34A 0.9900
C34 H34B 0.9900
C35 C36 1.362(12)
C35 H35A 0.9900
C35 H35B 0.9900
C36 H36A 0.9800
C36 H36B 0.9800
C36 H36C 0.9800

loop_
_geom_torsion_atom_site_label_1
_geom_torsion_atom_site_label_2
_geom_torsion_atom_site_label_3
_geom_torsion_atom_site_label_4
_geom_torsion
O1_1 C1_1 N1_1 C14_1 180.0(4)
C2_1 C1_1 N1_1 C14_1 3.3(5)
O1_1 C1_1 N1_1 C15_1 0.8(5)
C2_1 C1_1 N1_1 C15_1 -175.8(3)
O1_1 C1_1 C2_1 C7_1 -58.8(5)
N1_1 C1_1 C2_1 C7_1 117.9(4)
O1_1 C1_1 C2_1 C3_1 116.5(4)
N1_1 C1_1 C2_1 C3_1 -66.8(5)
C7_1 C2_1 C3_1 O3_1 176.9(3)
C1_1 C2_1 C3_1 O3_1 1.7(5)
C7_1 C2_1 C3_1 C4_1 -5.4(5)
C1_1 C2_1 C3_1 C4_1 179.4(4)
O3_1 C3_1 C4_1 C5_1 -178.4(3)
C2_1 C3_1 C4_1 C5_1 3.9(5)
O3_1 C3_1 C4_1 C13_1 -0.7(5)
C2_1 C3_1 C4_1 C13_1 -178.4(3)
C3_1 C4_1 C5_1 C6_1 -0.8(6)
C13_1 C4_1 C5_1 C6_1 -178.5(4)
C4_1 C5_1 C6_1 C7_1 -0.7(6)
C5_1 C6_1 C7_1 C2_1 -0.8(6)
C5_1 C6_1 C7_1 C8_1 177.8(3)
C3_1 C2_1 C7_1 C6_1 3.8(5)
C1_1 C2_1 C7_1 C6_1 179.3(3)
C3_1 C2_1 C7_1 C8_1 -174.8(3)
C1_1 C2_1 C7_1 C8_1 0.7(5)
C6_1 C7_1 C8_1 O8_1 38.6(4)
C2_1 C7_1 C8_1 O8_1 -142.9(3)
C6_1 C7_1 C8_1 C9_1 -79.2(4)
C2_1 C7_1 C8_1 C9_1 99.3(4)
C7_1 C8_1 O8_1 Si1_1 82.0(3)
C9_1 C8_1 O8_1 Si1_1 -157.9(2)
O8_1 C8_1 C9_1 O9_1 -169.4(3)
C7_1 C8_1 C9_1 O9_1 -48.5(4)
O8_1 C8_1 C9_1 C10_1 65.9(4)
C7_1 C8_1 C9_1 C10_1 -173.1(3)
O9_1 C9_1 C10_1 C11_1 -58.6(4)
C8_1 C9_1 C10_1 C11_1 67.2(4)
O9_1 C9_1 C10_1 C26_1 64.6(4)
C8_1 C9_1 C10_1 C26_1 -169.6(3)
C26_1 C10_1 C11_1 C12_1 109.5(6)
C9_1 C10_1 C11_1 C12_1 -127.4(5)
C1_1 N1_1 C14_1 C16_1 -118.3(4)
C15_1 N1_1 C14_1 C16_1 60.9(5)
C1_1 N1_1 C14_1 C17_1 116.9(4)
C15_1 N1_1 C14_1 C17_1 -63.9(4)
C1_1 N1_1 C15_1 C18_1 -62.5(5)
C14_1 N1_1 C15_1 C18_1 118.3(4)
C1_1 N1_1 C15_1 C19_1 65.3(5)
C14_1 N1_1 C15_1 C19_1 -113.9(4)
C8_1 O8_1 Si1_1 C21_1 55.8(3)
C8_1 O8_1 Si1_1 C20_1 -66.1(3)
C8_1 O8_1 Si1_1 C22_1 174.5(3)
C25_1 C22_1 Si1_1 O8_1 68.2(4)
C24_1 C22_1 Si1_1 O8_1 -171.2(4)
C23_1 C22_1 Si1_1 O8_1 -51.7(3)
C25_1 C22_1 Si1_1 C21_1 -174.1(3)
C24_1 C22_1 Si1_1 C21_1 -53.5(4)
C23_1 C22_1 Si1_1 C21_1 66.0(4)
C25_1 C22_1 Si1_1 C20_1 -51.9(4)
C24_1 C22_1 Si1_1 C20_1 68.7(4)
C23_1 C22_1 Si1_1 C20_1 -171.8(3)
O1_2 C1_2 N1_2 C15_2 -0.9(5)
C2_2 C1_2 N1_2 C15_2 -178.2(3)
O1_2 C1_2 N1_2 C14_2 178.5(3)
C2_2 C1_2 N1_2 C14_2 1.1(5)
O1_2 C1_2 C2_2 C3_2 116.0(4)
N1_2 C1_2 C2_2 C3_2 -66.6(5)
O1_2 C1_2 C2_2 C7_2 -62.6(5)
N1_2 C1_2 C2_2 C7_2 114.8(4)
C7_2 C2_2 C3_2 O3_2 177.5(3)
C1_2 C2_2 C3_2 O3_2 -1.0(5)
C7_2 C2_2 C3_2 C4_2 -6.0(5)
C1_2 C2_2 C3_2 C4_2 175.5(4)
O3_2 C3_2 C4_2 C5_2 -179.9(3)
C2_2 C3_2 C4_2 C5_2 3.5(5)
O3_2 C3_2 C4_2 C13_2 0.1(5)
C2_2 C3_2 C4_2 C13_2 -176.6(4)
C3_2 C4_2 C5_2 C6_2 0.9(6)
C13_2 C4_2 C5_2 C6_2 -179.0(4)
C4_2 C5_2 C6_2 C7_2 -2.9(6)
C5_2 C6_2 C7_2 C2_2 0.4(5)
C5_2 C6_2 C7_2 C8_2 178.0(3)
C3_2 C2_2 C7_2 C6_2 3.9(5)
C1_2 C2_2 C7_2 C6_2 -177.5(3)
C3_2 C2_2 C7_2 C8_2 -173.6(3)
C1_2 C2_2 C7_2 C8_2 5.0(5)
C6_2 C7_2 C8_2 O8_2 37.1(5)
C2_2 C7_2 C8_2 O8_2 -145.4(3)
C6_2 C7_2 C8_2 C9_2 -80.9(4)
C2_2 C7_2 C8_2 C9_2 96.6(4)
C7_2 C8_2 O8_2 Si1_2 80.8(4)
C9_2 C8_2 O8_2 Si1_2 -157.9(2)
C20_2 Si1_2 O8_2 C8_2 51.1(4)
C22_2 Si1_2 O8_2 C8_2 170.7(3)
C21_2 Si1_2 O8_2 C8_2 -70.0(4)
O8_2 C8_2 C9_2 O9_2 -171.7(3)
C7_2 C8_2 C9_2 O9_2 -50.6(4)
O8_2 C8_2 C9_2 C10_2 63.3(4)
C7_2 C8_2 C9_2 C10_2 -175.5(3)
O9_2 C9_2 C10_2 C11_2 -58.4(4)
C8_2 C9_2 C10_2 C11_2 67.8(5)
O9_2 C9_2 C10_2 C26_2 65.6(4)
C8_2 C9_2 C10_2 C26_2 -168.1(3)
C9_2 C10_2 C11_2 C12_2 -122.2(5)
C26_2 C10_2 C11_2 C12_2 114.0(6)
C1_2 N1_2 C14_2 C16_2 119.0(4)
C15_2 N1_2 C14_2 C16_2 -61.6(5)
C1_2 N1_2 C14_2 C17_2 -116.7(4)
C15_2 N1_2 C14_2 C17_2 62.7(5)
C1_2 N1_2 C15_2 C18_2 -64.3(5)
C14_2 N1_2 C15_2 C18_2 116.3(4)
C1_2 N1_2 C15_2 C19_2 64.6(5)
C14_2 N1_2 C15_2 C19_2 -114.8(4)
O8_2 Si1_2 C22_2 C25_2 -66.6(5)
C20_2 Si1_2 C22_2 C25_2 52.1(6)
C21_2 Si1_2 C22_2 C25_2 174.0(5)
O8_2 Si1_2 C22_2 C23_2 54.8(6)
C20_2 Si1_2 C22_2 C23_2 173.5(5)
C21_2 Si1_2 C22_2 C23_2 -64.6(6)
O8_2 Si1_2 C22_2 C24_2 172.7(4)
C20_2 Si1_2 C22_2 C24_2 -68.6(6)
C21_2 Si1_2 C22_2 C24_2 53.3(5)
C31 C32 C33 C34 -34(3)
C32 C33 C34 C35 -172(2)
C33 C34 C35 C36 -171.9(17)
